data_7113792
loop_
_publ_author_name
'Hu, Guixian'
'Zimmermann, Martin'
'Ramana, Chepuri Venkata'
'Vasella, Andrea'

_publ_section_title
;
 Cyclopentanes from N-amino-glyconolactams. A synthesis of mannostatin A
;
_journal_coden_ASTM CHCOFS
_journal_issue 8
_journal_name_full
;
 Chemical Communications (Cambridge, United Kingdom)
;
_journal_page_first 952
_journal_page_last 953
_journal_paper_doi 10.1039/b301213a
_journal_year 2003
_chemical_formula_sum 'C28 H36 O7 Si'
_chemical_formula_weight 512.66
_chemical_melting_point 434.5&#x0096;436
_chemical_name_common
;
1R-(1,2,3,4/5)-1,5-di-O-benzoyl-4-O-tert-Butyldimethylsilyl-
2,3-O-isopropylidene-cyclopentane-1,2,3,4,5-pentol
;
_chemical_name_systematic
; 
1R-(1,2,3,4/5)-1,5-di-O-benzoyl-4-O-tert-
Butyldimethylsilyl-2,3-O-
isopropylidene-cyclopentane-1,2,3,4,5-pentol
;
_space_group_IT_number 4
_symmetry_cell_setting monoclinic
_symmetry_space_group_name_Hall 'P 2yb'
_symmetry_space_group_name_H-M 'P 1 21 1'
_atom_sites_solution_hydrogens geom
_atom_sites_solution_primary direct
_audit_creation_method SHELXL-97
_cell_angle_alpha 90.00
_cell_angle_beta 103.00(2)
_cell_angle_gamma 90.00
_cell_formula_units_Z 2
_cell_length_a 6.3780(10)
_cell_length_b 19.449(5)
_cell_length_c 11.752(3)
_cell_measurement_reflns_used 14
_cell_measurement_temperature 293(2)
_cell_measurement_theta_max 23.5
_cell_measurement_theta_min 19.7
_cell_volume 1420.4(6)
_computing_cell_refinement CAD4
_computing_data_collection CAD4
_computing_data_reduction MolEN
_computing_molecular_graphics 'Ortep, Pluto'
_computing_structure_refinement 'SHELXL-97 (Sheldrick, 1997)'
_computing_structure_solution 'SIR97 (Altomare, 1997)'
_diffrn_ambient_temperature 293(2)
_diffrn_measured_fraction_theta_full 0.676
_diffrn_measured_fraction_theta_max 0.676
_diffrn_measurement_device_type CAD4
_diffrn_measurement_method \o/2\p
_diffrn_radiation_monochromator graphite
_diffrn_radiation_source 'fine-focus sealed tube'
_diffrn_radiation_type CuK\a
_diffrn_radiation_wavelength 1.54184
_diffrn_reflns_av_R_equivalents 0.027
_diffrn_reflns_av_sigmaI/netI 0.0227
_diffrn_reflns_limit_h_max 6
_diffrn_reflns_limit_h_min 0
_diffrn_reflns_limit_k_max 23
_diffrn_reflns_limit_k_min 0
_diffrn_reflns_limit_l_max 13
_diffrn_reflns_limit_l_min -14
_diffrn_reflns_number 2283
_diffrn_reflns_theta_full 68.93
_diffrn_reflns_theta_max 68.93
_diffrn_reflns_theta_min 3.86
_diffrn_standards_interval_time 10000s
_diffrn_standards_number 2
_exptl_absorpt_coefficient_mu 1.076
_exptl_absorpt_correction_type none
_exptl_crystal_colour colourless
_exptl_crystal_density_diffrn 1.199
_exptl_crystal_density_method 'not measured'
_exptl_crystal_description plate
_exptl_crystal_F_000 548
_exptl_crystal_size_max 0.35
_exptl_crystal_size_mid 0.08
_exptl_crystal_size_min 0.08
_refine_diff_density_max 0.670
_refine_diff_density_min -0.375
_refine_diff_density_rms 0.047
_refine_ls_abs_structure_details 'Flack H D (1983), Acta Cryst. A39, 876-881'
_refine_ls_abs_structure_Flack -0.10(7)
_refine_ls_extinction_method none
_refine_ls_goodness_of_fit_ref 1.285
_refine_ls_hydrogen_treatment riding
_refine_ls_matrix_type full
_refine_ls_number_parameters 332
_refine_ls_number_reflns 1842
_refine_ls_number_restraints 1
_refine_ls_restrained_S_all 1.214
_refine_ls_R_factor_all 0.0863
_refine_ls_R_factor_gt 0.0509
_refine_ls_shift/su_max 0.025
_refine_ls_shift/su_mean 0.006
_refine_ls_structure_factor_coef Fsqd
_refine_ls_weighting_details
;
calc w=1/[\s^2^(Fo^2^)+(0.1000P)^2^+0.0000P] where 
P=(Fo^2^+2Fc^2^)/3
;
_refine_ls_weighting_scheme calc
_refine_ls_wR_factor_gt 0.1418
_refine_ls_wR_factor_ref 0.1632
_reflns_number_gt 1842
_reflns_number_total 2627
_reflns_threshold_expression >3sigma(I)
_cod_duplicate_entry 7104079
_cod_data_source_file b301213a.txt
_cod_data_source_block v230501
_cod_original_sg_symbol_H-M P21
_cod_database_code 7113792

loop_
_symmetry_equiv_pos_as_xyz
'x, y, z'
'-x, y+1/2, -z'

loop_
_atom_site_label
_atom_site_type_symbol
_atom_site_fract_x
_atom_site_fract_y
_atom_site_fract_z
_atom_site_U_iso_or_equiv
_atom_site_adp_type
_atom_site_occupancy
_atom_site_symmetry_multiplicity
_atom_site_calc_flag
_atom_site_refinement_flags
Si1 Si 0.1995(3) 0.96663(10) 0.55013(16) 0.0695(5) Uani 1 1 d .
O6 O 0.1024(6) 0.68376(19) 0.7961(3) 0.0532(8) Uani 1 1 d .
O7 O 0.3837(10) 0.6117(3) 0.8247(6) 0.0994(17) Uani 1 1 d .
O8 O 0.3870(7) 0.7665(2) 0.9347(3) 0.0612(10) Uani 1 1 d .
O9 O 0.2457(7) 0.8689(2) 0.8574(3) 0.0675(11) Uani 1 1 d .
O10 O 0.1098(6) 0.9022(2) 0.6189(3) 0.0651(11) Uani 1 1 d .
O11 O -0.0448(5) 0.7587(2) 0.5551(3) 0.0554(9) Uani 1 1 d .
O12 O -0.3529(7) 0.7502(4) 0.6136(4) 0.0924(17) Uani 1 1 d .
C1 C 0.2188(9) 0.7276(3) 0.7347(4) 0.0498(12) Uani 1 1 d .
H1 H 0.2781 0.7002 0.6793 0.060 Uiso 1 1 calc R
C2 C 0.4022(9) 0.7676(3) 0.8161(4) 0.0543(13) Uani 1 1 d .
H2 H 0.5435 0.7516 0.8077 0.065 Uiso 1 1 calc R
C3 C 0.3648(9) 0.8426(3) 0.7786(5) 0.0597(14) Uani 1 1 d .
H3 H 0.4991 0.8677 0.7817 0.072 Uiso 1 1 calc R
C4 C 0.2208(8) 0.8401(3) 0.6565(5) 0.0521(12) Uani 1 1 d .
H4 H 0.3064 0.8267 0.6006 0.063 Uiso 1 1 calc R
C5 C 0.0677(9) 0.7825(3) 0.6684(4) 0.0479(12) Uani 1 1 d .
H5 H -0.0344 0.7977 0.7142 0.057 Uiso 1 1 calc R
C14 C 0.2122(10) 0.6275(3) 0.8443(5) 0.0603(14) Uani 1 1 d .
C15 C 0.1067(10) 0.5910(3) 0.9267(5) 0.0563(13) Uani 1 1 d .
C16 C 0.2077(13) 0.5341(4) 0.9853(7) 0.082(2) Uani 1 1 d .
H16 H 0.3360 0.5187 0.9691 0.099 Uiso 1 1 calc R
C17 C 0.1240(19) 0.5002(4) 1.0655(8) 0.103(3) Uani 1 1 d .
H17 H 0.1957 0.4629 1.1059 0.124 Uiso 1 1 calc R
C18 C -0.072(2) 0.5225(5) 1.0863(8) 0.111(3) Uani 1 1 d .
H18 H -0.1307 0.5000 1.1417 0.134 Uiso 1 1 calc R
C19 C -0.1777(15) 0.5759(5) 1.0275(7) 0.092(2) Uani 1 1 d .
H19 H -0.3109 0.5890 1.0403 0.111 Uiso 1 1 calc R
C20 C -0.0880(11) 0.6121(4) 0.9470(5) 0.0682(16) Uani 1 1 d .
H20 H -0.1590 0.6499 0.9077 0.082 Uiso 1 1 calc R
C21 C 0.3028(10) 0.8301(3) 0.9632(5) 0.0598(13) Uani 1 1 d .
C22 C 0.1019(12) 0.8175(5) 1.0069(7) 0.087(2) Uani 1 1 d .
H22A H -0.0001 0.7927 0.9490 0.131 Uiso 1 1 calc R
H22B H 0.0408 0.8608 1.0219 0.131 Uiso 1 1 calc R
H22C H 0.1369 0.7912 1.0777 0.131 Uiso 1 1 calc R
C23 C 0.4751(12) 0.8671(4) 1.0531(6) 0.0816(19) Uani 1 1 d .
H23A H 0.5128 0.8398 1.1228 0.122 Uiso 1 1 calc R
H23B H 0.4209 0.9108 1.0713 0.122 Uiso 1 1 calc R
H23C H 0.6003 0.8740 1.0219 0.122 Uiso 1 1 calc R
C24 C 0.1594(14) 0.9456(4) 0.3912(7) 0.090(2) Uani 1 1 d .
C25 C 0.286(2) 0.8794(6) 0.3742(8) 0.135(4) Uani 1 1 d .
H25A H 0.2666 0.8699 0.2924 0.203 Uiso 1 1 calc R
H25B H 0.2336 0.8413 0.4119 0.203 Uiso 1 1 calc R
H25C H 0.4364 0.8861 0.4080 0.203 Uiso 1 1 calc R
C26 C -0.0776(18) 0.9326(7) 0.3365(9) 0.137(4) Uani 1 1 d .
H26A H -0.0916 0.9142 0.2594 0.205 Uiso 1 1 calc R
H26B H -0.1558 0.9751 0.3320 0.205 Uiso 1 1 calc R
H26C H -0.1346 0.9004 0.3836 0.205 Uiso 1 1 calc R
C27 C 0.2489(19) 1.0092(7) 0.3328(11) 0.149(5) Uani 1 1 d .
H27A H 0.4019 1.0124 0.3617 0.224 Uiso 1 1 calc R
H27B H 0.1821 1.0506 0.3517 0.224 Uiso 1 1 calc R
H27C H 0.2171 1.0033 0.2496 0.224 Uiso 1 1 calc R
C28 C 0.0315(18) 1.0430(4) 0.5653(10) 0.112(3) Uani 1 1 d .
H28A H -0.1165 1.0294 0.5535 0.168 Uiso 1 1 calc R
H28B H 0.0457 1.0769 0.5081 0.168 Uiso 1 1 calc R
H28C H 0.0787 1.0621 0.6421 0.168 Uiso 1 1 calc R
C29 C 0.4832(16) 0.9844(6) 0.6186(10) 0.141(5) Uani 1 1 d .
H29A H 0.5001 0.9882 0.7016 0.212 Uiso 1 1 calc R
H29B H 0.5261 1.0267 0.5885 0.212 Uiso 1 1 calc R
H29C H 0.5715 0.9476 0.6015 0.212 Uiso 1 1 calc R
C30 C -0.2540(9) 0.7443(3) 0.5394(5) 0.0581(14) Uani 1 1 d .
C31 C -0.3521(9) 0.7214(3) 0.4189(5) 0.0549(12) Uani 1 1 d .
C32 C -0.2421(11) 0.7276(4) 0.3295(5) 0.0655(15) Uani 1 1 d .
H32 H -0.1033 0.7453 0.3442 0.079 Uiso 1 1 calc R
C33 C -0.3443(14) 0.7066(4) 0.2180(6) 0.084(2) Uani 1 1 d .
H33 H -0.2733 0.7105 0.1574 0.101 Uiso 1 1 calc R
C34 C -0.5458(15) 0.6806(5) 0.1964(7) 0.095(3) Uani 1 1 d .
H34 H -0.6124 0.6675 0.1208 0.114 Uiso 1 1 calc R
C35 C -0.6543(13) 0.6730(5) 0.2850(8) 0.095(3) Uani 1 1 d .
H35 H -0.7911 0.6536 0.2696 0.114 Uiso 1 1 calc R
C36 C -0.5583(10) 0.6944(4) 0.3961(6) 0.0728(17) Uani 1 1 d .
H36 H -0.6318 0.6908 0.4558 0.087 Uiso 1 1 calc R

loop_
_atom_site_aniso_label
_atom_site_aniso_U_11
_atom_site_aniso_U_22
_atom_site_aniso_U_33
_atom_site_aniso_U_23
_atom_site_aniso_U_13
_atom_site_aniso_U_12
Si1 0.0746(11) 0.0646(10) 0.0686(10) 0.0110(9) 0.0145(8) -0.0087(9)
O6 0.056(2) 0.0506(19) 0.0540(18) 0.0141(16) 0.0139(15) 0.0018(17)
O7 0.084(3) 0.092(3) 0.135(5) 0.032(3) 0.051(3) 0.035(3)
O8 0.082(3) 0.062(2) 0.0386(17) 0.0037(16) 0.0105(16) 0.003(2)
O9 0.094(3) 0.060(2) 0.047(2) -0.0011(18) 0.013(2) 0.009(2)
O10 0.060(2) 0.071(3) 0.064(2) 0.023(2) 0.0142(19) -0.003(2)
O11 0.051(2) 0.080(3) 0.0374(16) -0.0030(16) 0.0141(14) -0.0028(19)
O12 0.059(2) 0.162(5) 0.062(2) -0.024(3) 0.027(2) -0.017(3)
C1 0.057(3) 0.052(3) 0.044(3) 0.001(2) 0.018(2) 0.005(2)
C2 0.050(3) 0.072(4) 0.041(2) 0.010(2) 0.010(2) 0.004(3)
C3 0.058(3) 0.065(3) 0.054(3) 0.009(3) 0.010(2) -0.009(3)
C4 0.050(3) 0.059(3) 0.048(3) 0.011(2) 0.012(2) 0.000(2)
C5 0.051(3) 0.056(3) 0.038(2) 0.005(2) 0.0133(19) 0.002(2)
C14 0.068(4) 0.048(3) 0.064(3) 0.003(2) 0.013(3) 0.000(3)
C15 0.068(3) 0.044(3) 0.052(3) 0.004(2) 0.002(2) -0.008(2)
C16 0.090(5) 0.057(4) 0.091(5) 0.017(4) 0.001(4) -0.004(3)
C17 0.135(8) 0.071(5) 0.088(6) 0.038(4) -0.007(5) -0.025(5)
C18 0.175(10) 0.089(6) 0.075(5) 0.007(5) 0.038(6) -0.053(7)
C19 0.116(6) 0.086(5) 0.088(5) 0.000(4) 0.051(5) -0.029(5)
C20 0.081(4) 0.063(4) 0.061(3) 0.002(3) 0.017(3) -0.010(3)
C21 0.073(4) 0.060(3) 0.045(3) -0.001(2) 0.011(2) -0.001(3)
C22 0.081(5) 0.106(6) 0.080(4) 0.003(4) 0.030(4) 0.008(4)
C23 0.094(5) 0.089(5) 0.059(4) -0.010(4) 0.010(3) -0.014(4)
C24 0.103(6) 0.085(5) 0.088(5) 0.012(4) 0.031(4) 0.008(4)
C25 0.230(12) 0.112(7) 0.087(6) 0.015(5) 0.084(7) 0.058(8)
C26 0.133(9) 0.160(10) 0.093(6) 0.004(6) -0.025(6) -0.013(8)
C27 0.150(9) 0.172(11) 0.141(9) 0.104(9) 0.065(8) 0.017(8)
C28 0.147(8) 0.066(5) 0.138(8) -0.001(5) 0.064(7) 0.019(5)
C29 0.100(6) 0.145(10) 0.153(9) 0.054(8) -0.022(6) -0.062(7)
C30 0.052(3) 0.069(4) 0.054(3) 0.000(3) 0.012(2) 0.000(3)
C31 0.057(3) 0.055(3) 0.050(3) -0.001(2) 0.006(2) 0.007(2)
C32 0.072(4) 0.075(4) 0.049(3) -0.006(3) 0.012(3) 0.002(3)
C33 0.112(6) 0.089(5) 0.048(3) -0.013(3) 0.013(3) -0.010(4)
C34 0.107(6) 0.094(5) 0.066(4) -0.024(4) -0.020(4) 0.010(5)
C35 0.078(5) 0.105(6) 0.090(5) -0.027(5) -0.008(4) -0.005(4)
C36 0.059(4) 0.084(5) 0.073(4) -0.009(3) 0.008(3) 0.000(3)

loop_
_atom_type_symbol
_atom_type_description
_atom_type_scat_dispersion_real
_atom_type_scat_dispersion_imag
_atom_type_scat_source
C C 0.0181 0.0091 'International Tables Vol C Tables 4.2.6.8 and 6.1.1.4'
H H 0.0000 0.0000 'International Tables Vol C Tables 4.2.6.8 and 6.1.1.4'
O O 0.0492 0.0322 'International Tables Vol C Tables 4.2.6.8 and 6.1.1.4'
Si Si 0.2541 0.3302 'International Tables Vol C Tables 4.2.6.8 and 6.1.1.4'

loop_
_geom_angle_atom_site_label_1
_geom_angle_atom_site_label_2
_geom_angle_atom_site_label_3
_geom_angle
O10 Si1 C29 110.0(4)
O10 Si1 C28 106.6(4)
C29 Si1 C28 109.8(6)
O10 Si1 C24 109.6(3)
C29 Si1 C24 112.2(5)
C28 Si1 C24 108.5(5)
C14 O6 C1 114.5(4)
C21 O8 C2 109.4(4)
C3 O9 C21 107.9(4)
C4 O10 Si1 126.2(4)
C30 O11 C5 118.1(4)
O6 C1 C5 109.6(4)
O6 C1 C2 113.3(4)
C5 C1 C2 105.4(4)
O8 C2 C3 104.9(5)
O8 C2 C1 113.0(4)
C3 C2 C1 104.8(4)
O9 C3 C4 109.2(5)
O9 C3 C2 103.1(4)
C4 C3 C2 105.3(5)
O10 C4 C5 111.8(4)
O10 C4 C3 114.9(5)
C5 C4 C3 101.7(4)
O11 C5 C4 110.6(4)
O11 C5 C1 111.8(4)
C4 C5 C1 102.6(4)
O7 C14 O6 122.1(5)
O7 C14 C15 124.6(6)
O6 C14 C15 113.2(5)
C20 C15 C16 119.3(6)
C20 C15 C14 122.0(5)
C16 C15 C14 118.7(6)
C17 C16 C15 121.5(8)
C16 C17 C18 118.7(8)
C19 C18 C17 121.0(8)
C18 C19 C20 120.2(9)
C15 C20 C19 119.2(7)
O8 C21 O9 106.9(4)
O8 C21 C22 109.7(6)
O9 C21 C22 108.2(5)
O8 C21 C23 108.9(5)
O9 C21 C23 110.9(5)
C22 C21 C23 112.2(5)
C26 C24 C25 107.6(9)
C26 C24 C27 111.5(8)
C25 C24 C27 110.0(7)
C26 C24 Si1 110.9(7)
C25 C24 Si1 110.5(6)
C27 C24 Si1 106.3(7)
O12 C30 O11 123.7(5)
O12 C30 C31 123.3(5)
O11 C30 C31 112.9(5)
C36 C31 C32 120.3(5)
C36 C31 C30 118.5(5)
C32 C31 C30 121.2(5)
C33 C32 C31 118.5(6)
C34 C33 C32 120.9(7)
C33 C34 C35 121.0(7)
C36 C35 C34 119.4(8)
C35 C36 C31 119.9(7)

loop_
_geom_bond_atom_site_label_1
_geom_bond_atom_site_label_2
_geom_bond_distance
Si1 O10 1.661(4)
Si1 C29 1.840(9)
Si1 C28 1.864(8)
Si1 C24 1.872(9)
O6 C14 1.353(7)
O6 C1 1.428(6)
O7 C14 1.208(8)
O8 C21 1.418(8)
O8 C2 1.418(6)
O9 C3 1.419(7)
O9 C21 1.430(7)
O10 C4 1.419(7)
O11 C30 1.335(7)
O11 C5 1.439(6)
O12 C30 1.191(7)
C1 C5 1.530(7)
C1 C2 1.545(8)
C2 C3 1.526(9)
C3 C4 1.520(8)
C4 C5 1.513(8)
C14 C15 1.479(8)
C15 C20 1.378(9)
C15 C16 1.384(9)
C16 C17 1.354(12)
C17 C18 1.398(15)
C18 C19 1.341(15)
C19 C20 1.400(9)
C21 C22 1.504(9)
C21 C23 1.523(9)
C24 C26 1.525(13)
C24 C25 1.558(13)
C24 C27 1.582(12)
C30 C31 1.482(8)
C31 C36 1.385(9)
C31 C32 1.394(8)
C32 C33 1.387(9)
C33 C34 1.351(12)
C34 C35 1.381(13)
C35 C36 1.377(10)

loop_
_geom_torsion_atom_site_label_1
_geom_torsion_atom_site_label_2
_geom_torsion_atom_site_label_3
_geom_torsion_atom_site_label_4
_geom_torsion
C29 Si1 O10 C4 -43.4(7)
C28 Si1 O10 C4 -162.4(5)
C24 Si1 O10 C4 80.4(5)
C14 O6 C1 C5 171.1(4)
C14 O6 C1 C2 -71.6(6)
C21 O8 C2 C3 11.5(6)
C21 O8 C2 C1 -102.1(5)
O6 C1 C2 O8 -14.5(6)
C5 C1 C2 O8 105.2(5)
O6 C1 C2 C3 -128.3(5)
C5 C1 C2 C3 -8.5(5)
C21 O9 C3 C4 139.6(5)
C21 O9 C3 C2 28.0(6)
O8 C2 C3 O9 -24.1(5)
C1 C2 C3 O9 95.2(5)
O8 C2 C3 C4 -138.5(5)
C1 C2 C3 C4 -19.2(6)
Si1 O10 C4 C5 -156.0(4)
Si1 O10 C4 C3 88.9(5)
O9 C3 C4 O10 50.5(6)
C2 C3 C4 O10 160.7(4)
O9 C3 C4 C5 -70.4(5)
C2 C3 C4 C5 39.8(6)
C30 O11 C5 C4 -139.0(5)
C30 O11 C5 C1 107.3(5)
O10 C4 C5 O11 73.0(5)
C3 C4 C5 O11 -164.0(5)
O10 C4 C5 C1 -167.6(4)
C3 C4 C5 C1 -44.6(5)
O6 C1 C5 O11 -86.2(5)
C2 C1 C5 O11 151.6(4)
O6 C1 C5 C4 155.2(4)
C2 C1 C5 C4 33.0(5)
C1 O6 C14 O7 -8.6(8)
C1 O6 C14 C15 168.2(4)
O7 C14 C15 C20 179.0(7)
O6 C14 C15 C20 2.2(8)
O7 C14 C15 C16 -0.8(10)
O6 C14 C15 C16 -177.6(6)
C20 C15 C16 C17 -2.7(11)
C14 C15 C16 C17 177.1(7)
C15 C16 C17 C18 2.0(13)
C16 C17 C18 C19 0.6(14)
C17 C18 C19 C20 -2.5(14)
C16 C15 C20 C19 0.8(9)
C14 C15 C20 C19 -179.0(6)
C18 C19 C20 C15 1.7(12)
C2 O8 C21 O9 5.5(6)
C2 O8 C21 C22 122.6(5)
C2 O8 C21 C23 -114.4(5)
C3 O9 C21 O8 -21.8(6)
C3 O9 C21 C22 -139.8(6)
C3 O9 C21 C23 96.7(6)
O10 Si1 C24 C26 58.7(8)
C29 Si1 C24 C26 -178.9(8)
C28 Si1 C24 C26 -57.4(8)
O10 Si1 C24 C25 -60.6(7)
C29 Si1 C24 C25 61.9(8)
C28 Si1 C24 C25 -176.6(7)
O10 Si1 C24 C27 -179.9(5)
C29 Si1 C24 C27 -57.4(7)
C28 Si1 C24 C27 64.0(7)
C5 O11 C30 O12 0.3(9)
C5 O11 C30 C31 179.0(5)
O12 C30 C31 C36 -11.4(10)
O11 C30 C31 C36 169.8(5)
O12 C30 C31 C32 167.6(7)
O11 C30 C31 C32 -11.2(8)
C36 C31 C32 C33 0.4(10)
C30 C31 C32 C33 -178.6(6)
C31 C32 C33 C34 -0.2(11)
C32 C33 C34 C35 -1.1(13)
C33 C34 C35 C36 2.2(14)
C34 C35 C36 C31 -1.9(13)
C32 C31 C36 C35 0.7(11)
C30 C31 C36 C35 179.7(7)
